data_7048082
loop_
_publ_author_name
'Abad Gal\'an, Laura'
'Sobolev, Alexandre N.'
'Zysman-Colman, Eli'
'Ogden, Mark I.'
'Massi, Massimiliano'

_publ_section_title
;
 Lanthanoid complexes supported by retro-Claisen condensation products of
 \b-triketonates.
;
_journal_issue 48
_journal_name_full 'Dalton transactions (Cambridge, England : 2003)'
_journal_page_first 17469
_journal_page_last 17478
_journal_paper_doi 10.1039/c8dt03585g
_journal_volume 47
_journal_year 2018
_chemical_formula_moiety 'C76 H76 K O8 Yb'
_chemical_formula_sum 'C76 H76 K O8 Yb'
_chemical_formula_weight 1329.50
_space_group_crystal_system orthorhombic
_space_group_IT_number 56
_space_group_name_Hall '-P 2ab 2ac'
_space_group_name_H-M_alt 'P c c n'
_symmetry_space_group_name_Hall '-P 2ab 2ac'
_symmetry_space_group_name_H-M 'P c c n'
_atom_sites_solution_hydrogens geom
_audit_creation_method SHELXL-2014/7
_audit_update_record
;
2018-05-31 deposited with the CCDC.
2018-11-13 downloaded from the CCDC.
;
_cell_angle_alpha 90
_cell_angle_beta 90
_cell_angle_gamma 90
_cell_formula_units_Z 2
_cell_length_a 14.6365(7)
_cell_length_b 29.8941(14)
_cell_length_c 7.4973(7)
_cell_measurement_reflns_used 2104
_cell_measurement_temperature 100(2)
_cell_measurement_theta_max 64.622
_cell_measurement_theta_min 5.387
_cell_volume 3280.4(4)
_computing_cell_refinement 'CrysAlisPro 1.171.38.46 (Rigaku OD, 2015)'
_computing_data_collection 'CrysAlisPro 1.171.38.46 (Rigaku OD, 2015)'
_computing_data_reduction 'CrysAlisPro 1.171.38.46 (Rigaku OD, 2015)'
_computing_publication_material 'SHELXL-2014/7 (Sheldrick, 2015)'
_computing_structure_refinement 'SHELXL-2014/7 (Sheldrick, 2015)'
_computing_structure_solution 'SHELXS (Sheldrick, 2015)'
_diffrn_ambient_temperature 100(2)
_diffrn_detector_area_resol_mean 10.4738
_diffrn_measured_fraction_theta_full 0.996
_diffrn_measured_fraction_theta_max 0.996
_diffrn_measurement_device_type 'Oxford Diffraction Gemini-R Ultra, Ruby CCD'
_diffrn_measurement_method '\w scans'
_diffrn_radiation_monochromator mirror
_diffrn_radiation_source 'Enhance Ultra (Cu) X-ray Source'
_diffrn_radiation_type CuK\a
_diffrn_radiation_wavelength 1.54178
_diffrn_reflns_av_R_equivalents 0.1196
_diffrn_reflns_av_unetI/netI 0.0579
_diffrn_reflns_Laue_measured_fraction_full 0.996
_diffrn_reflns_Laue_measured_fraction_max 0.996
_diffrn_reflns_limit_h_max 17
_diffrn_reflns_limit_h_min -17
_diffrn_reflns_limit_k_max 35
_diffrn_reflns_limit_k_min -35
_diffrn_reflns_limit_l_max 8
_diffrn_reflns_limit_l_min -7
_diffrn_reflns_number 22647
_diffrn_reflns_point_group_measured_fraction_full 0.996
_diffrn_reflns_point_group_measured_fraction_max 0.996
_diffrn_reflns_theta_full 67.299
_diffrn_reflns_theta_max 67.299
_diffrn_reflns_theta_min 5.370
_exptl_absorpt_coefficient_mu 3.641
_exptl_absorpt_correction_T_max 1.0
_exptl_absorpt_correction_T_min 0.74841
_exptl_absorpt_correction_type multi-scan
_exptl_absorpt_process_details
;
CrysAlisPro 1.171.38.46 (Rigaku Oxford Diffraction, 2015)
Empirical absorption correction using spherical harmonics,
 implemented in SCALE3 ABSPACK scaling algorithm.
;
_exptl_crystal_colour colorless
_exptl_crystal_density_diffrn 1.346
_exptl_crystal_description needle
_exptl_crystal_F_000 1370
_exptl_crystal_size_max 0.070
_exptl_crystal_size_mid 0.030
_exptl_crystal_size_min 0.020
_refine_diff_density_max 3.810
_refine_diff_density_min -0.595
_refine_diff_density_rms 0.167
_refine_ls_extinction_method none
_refine_ls_goodness_of_fit_ref 1.009
_refine_ls_hydrogen_treatment constr
_refine_ls_matrix_type full
_refine_ls_number_parameters 222
_refine_ls_number_reflns 2928
_refine_ls_number_restraints 13
_refine_ls_restrained_S_all 1.007
_refine_ls_R_factor_all 0.1251
_refine_ls_R_factor_gt 0.0851
_refine_ls_shift/su_max 0.000
_refine_ls_shift/su_mean 0.000
_refine_ls_structure_factor_coef Fsqd
_refine_ls_weighting_details 'w=1/[\s^2^(Fo^2^)+(0.1750P)^2^+6.5000P] where P=(Fo^2^+2Fc^2^)/3'
_refine_ls_weighting_scheme calc
_refine_ls_wR_factor_gt 0.2296
_refine_ls_wR_factor_ref 0.2649
_reflns_Friedel_coverage 0.000
_reflns_number_gt 1781
_reflns_number_total 2928
_reflns_threshold_expression 'I > 2\s(I)'
_cod_data_source_file c8dt03585g2.cif
_cod_data_source_block mxm254la
_cod_depositor_comments 'Adding full bibliography for 7048079--7048089.cif.'
_cod_database_code 7048082
_shelx_shelxl_version_number 2014/7
_shelx_space_group_comment
;
The symmetry employed for this shelxl refinement is uniquely defined
by the following loop, which should always be used as a source of
symmetry information in preference to the above space-group names.
They are only intended as comments.
;
_shelx_estimated_absorpt_t_min 0.785
_shelx_estimated_absorpt_t_max 0.931

loop_
_space_group_symop_operation_xyz
'x, y, z'
'-x+1/2, -y+1/2, z'
'-x, y+1/2, -z+1/2'
'x+1/2, -y, -z+1/2'
'-x, -y, -z'
'x-1/2, y-1/2, -z'
'x, -y-1/2, z-1/2'
'-x-1/2, y, z-1/2'

loop_
_atom_site_label
_atom_site_type_symbol
_atom_site_fract_x
_atom_site_fract_y
_atom_site_fract_z
_atom_site_U_iso_or_equiv
_atom_site_adp_type
_atom_site_occupancy
_atom_site_site_symmetry_order
_atom_site_calc_flag
_atom_site_refinement_flags_posn
_atom_site_refinement_flags_adp
_atom_site_refinement_flags_occupancy
_atom_site_disorder_assembly
_atom_site_disorder_group
Yb1 Yb 0.2500 0.2500 0.342(3) 0.0291(7) Uani 0.5 2 d S T P A 1
K1 K 0.2500 0.2500 0.836(12) 0.0291(7) Uani 0.5 2 d S T P B 2
O1A O 0.3090(11) 0.1932(5) 0.505(3) 0.068(4) Uani 0.5 1 d . . P A 1
O2A O 0.3638(9) 0.2790(5) 0.510(3) 0.063(4) Uani 0.5 1 d . . P A 1
O1B O 0.3104(11) 0.1945(5) 0.668(2) 0.064(4) Uani 0.5 1 d . . P B 2
O2B O 0.3636(12) 0.2791(6) 0.672(2) 0.070(5) Uani 0.5 1 d . . P B 2
C1 C 0.4596(8) 0.2181(4) 0.6020(15) 0.055(3) Uani 1 1 d . . . . .
H1 H 0.5216 0.2088 0.6081 0.067 Uiso 1 1 calc R U . . .
C10 C 0.3929(8) 0.1852(4) 0.601(2) 0.077(4) Uani 1 1 d . . . . .
C11 C 0.4166(8) 0.1370(4) 0.6184(17) 0.062(3) Uani 1 1 d . . . . .
C12 C 0.3451(10) 0.1074(4) 0.6570(16) 0.070(3) Uani 1 1 d . . . . .
H12 H 0.2847 0.1187 0.6660 0.084 Uiso 1 1 calc R U . . .
C13 C 0.3601(9) 0.0622(4) 0.6826(19) 0.076(4) Uani 1 1 d . . . . .
C14 C 0.4495(10) 0.0462(4) 0.6660(18) 0.079(4) Uani 1 1 d . . . . .
H14 H 0.4614 0.0151 0.6796 0.095 Uiso 1 1 calc R U . . .
C15 C 0.5209(8) 0.0753(4) 0.6299(16) 0.061(3) Uani 1 1 d . . . . .
C16 C 0.5054(9) 0.1207(4) 0.6064(15) 0.061(3) Uani 1 1 d . . . . .
H16 H 0.5548 0.1403 0.5824 0.073 Uiso 1 1 calc R U . . .
C17 C 0.2809(10) 0.0315(5) 0.729(3) 0.100(5) Uani 1 1 d . . . . .
H17A H 0.2453 0.0447 0.8266 0.150 Uiso 1 1 calc R U . . .
H17B H 0.3048 0.0023 0.7673 0.150 Uiso 1 1 calc R U . . .
H17C H 0.2418 0.0275 0.6246 0.150 Uiso 1 1 calc R U . . .
C18 C 0.6202(9) 0.0586(4) 0.615(2) 0.095(5) Uani 1 1 d . . . . .
H18A H 0.6485 0.0715 0.5078 0.142 Uiso 1 1 calc R U . . .
H18B H 0.6206 0.0259 0.6059 0.142 Uiso 1 1 calc R U . . .
H18C H 0.6546 0.0679 0.7204 0.142 Uiso 1 1 calc R U . . .
C20 C 0.4422(8) 0.2646(4) 0.595(2) 0.070(3) Uani 1 1 d D . . . .
C21A C 0.5127(13) 0.2998(6) 0.619(3) 0.047(4) Uani 0.5 1 d DG . P B 1
C22A C 0.4833(9) 0.3434(9) 0.611(3) 0.056(3) Uani 0.5 1 d G . P B 1
H22A H 0.4207 0.3498 0.5898 0.067 Uiso 0.5 1 calc R U P B 1
C23A C 0.5444(10) 0.3778(8) 0.636(3) 0.058(5) Uani 0.5 1 d DG . P B 1
C24A C 0.6350(11) 0.3685(6) 0.667(2) 0.066(5) Uani 0.5 1 d G . P B 1
H24A H 0.6772 0.3923 0.6839 0.079 Uiso 0.5 1 calc R U P B 1
C25A C 0.6645(9) 0.3249(5) 0.6742(15) 0.051(3) Uani 0.5 1 d DG . P B 1
C26A C 0.6033(11) 0.2905(4) 0.6499(19) 0.052(4) Uani 0.5 1 d G . P B 1
H26A H 0.6237 0.2604 0.6548 0.063 Uiso 0.5 1 calc R U P B 1
C27A C 0.526(6) 0.4281(13) 0.633(5) 0.072(11) Uani 0.5 1 d D . P B 1
H27A H 0.5830 0.4444 0.6502 0.107 Uiso 0.5 1 calc R U P B 1
H27B H 0.4829 0.4358 0.7289 0.107 Uiso 0.5 1 calc R U P B 1
H27C H 0.4989 0.4365 0.5177 0.107 Uiso 0.5 1 calc R U P B 1
C28A C 0.7609(13) 0.3148(7) 0.707(3) 0.066(4) Uani 0.5 1 d D . P B 1
H28A H 0.7679 0.2827 0.7299 0.099 Uiso 0.5 1 calc R U P B 1
H28B H 0.7820 0.3316 0.8117 0.099 Uiso 0.5 1 calc R U P B 1
H28C H 0.7972 0.3232 0.6030 0.099 Uiso 0.5 1 calc R U P B 1
C21B C 0.5129(12) 0.2999(6) 0.578(3) 0.047(4) Uani 0.5 1 d DG . P B 2
C22B C 0.4864(9) 0.3442(9) 0.604(3) 0.056(3) Uani 0.5 1 d G . P B 2
H22B H 0.4250 0.3509 0.6352 0.067 Uiso 0.5 1 calc R U P B 2
C23B C 0.5500(10) 0.3785(8) 0.586(3) 0.058(5) Uani 0.5 1 d DG . P B 2
C24B C 0.6401(11) 0.3686(5) 0.541(2) 0.066(5) Uani 0.5 1 d G . P B 2
H24B H 0.6835 0.3920 0.5282 0.079 Uiso 0.5 1 calc R U P B 2
C25B C 0.6666(8) 0.3244(4) 0.5142(16) 0.051(3) Uani 0.5 1 d DG . P B 2
C26B C 0.6030(11) 0.2900(4) 0.5326(19) 0.052(4) Uani 0.5 1 d G . P B 2
H26B H 0.6211 0.2598 0.5145 0.063 Uiso 0.5 1 calc R U P B 2
C27B C 0.507(6) 0.4245(13) 0.621(5) 0.072(11) Uani 0.5 1 d D . P B 2
H27D H 0.4526 0.4280 0.5465 0.107 Uiso 0.5 1 calc R U P B 2
H27E H 0.5515 0.4479 0.5909 0.107 Uiso 0.5 1 calc R U P B 2
H27F H 0.4904 0.4269 0.7467 0.107 Uiso 0.5 1 calc R U P B 2
C28B C 0.7617(13) 0.3146(7) 0.467(3) 0.066(4) Uani 0.5 1 d D . P B 2
H28D H 0.7634 0.2909 0.3767 0.099 Uiso 0.5 1 calc R U P B 2
H28E H 0.7950 0.3048 0.5733 0.099 Uiso 0.5 1 calc R U P B 2
H28F H 0.7905 0.3417 0.4187 0.099 Uiso 0.5 1 calc R U P B 2

loop_
_atom_site_aniso_label
_atom_site_aniso_U_11
_atom_site_aniso_U_22
_atom_site_aniso_U_33
_atom_site_aniso_U_23
_atom_site_aniso_U_13
_atom_site_aniso_U_12
Yb1 0.0206(5) 0.0275(5) 0.039(2) 0.000 0.000 -0.0006(8)
K1 0.0206(5) 0.0275(5) 0.039(2) 0.000 0.000 -0.0006(8)
O1A 0.060(10) 0.054(8) 0.091(13) 0.005(9) 0.003(10) 0.006(7)
O2A 0.040(8) 0.064(9) 0.087(13) -0.001(9) -0.007(8) 0.004(6)
O1B 0.046(9) 0.056(9) 0.090(13) -0.012(8) 0.004(8) 0.006(7)
O2B 0.071(11) 0.090(13) 0.048(11) 0.001(8) 0.002(8) 0.016(10)
C1 0.046(6) 0.057(6) 0.064(7) 0.000(5) -0.007(5) -0.007(5)
C10 0.037(6) 0.047(6) 0.147(13) -0.005(7) 0.005(7) 0.011(5)
C11 0.046(6) 0.059(7) 0.079(8) -0.001(5) 0.005(6) -0.003(5)
C12 0.072(8) 0.057(7) 0.081(9) -0.001(6) 0.009(6) -0.009(6)
C13 0.066(8) 0.065(7) 0.098(11) 0.003(7) 0.005(7) -0.004(6)
C14 0.090(10) 0.048(7) 0.098(11) 0.005(6) 0.002(7) 0.003(7)
C15 0.053(7) 0.049(6) 0.080(9) 0.006(5) -0.015(6) -0.002(5)
C16 0.062(7) 0.053(7) 0.068(7) -0.002(5) 0.002(6) -0.005(6)
C17 0.098(10) 0.079(9) 0.122(13) 0.014(10) 0.005(11) -0.023(8)
C18 0.074(10) 0.056(8) 0.154(15) 0.004(8) -0.011(9) 0.005(7)
C20 0.037(6) 0.071(7) 0.104(11) -0.003(6) 0.009(6) 0.009(5)
C21A 0.045(6) 0.053(6) 0.043(10) 0.004(6) -0.006(6) -0.001(5)
C22A 0.057(7) 0.046(6) 0.065(7) -0.008(5) 0.000(5) -0.012(5)
C23A 0.072(9) 0.057(7) 0.044(14) 0.004(8) -0.004(8) 0.006(7)
C24A 0.065(10) 0.069(10) 0.063(11) -0.007(11) -0.006(12) 0.005(8)
C25A 0.051(9) 0.049(8) 0.053(7) 0.000(7) 0.000(8) -0.004(7)
C26A 0.047(7) 0.061(8) 0.049(9) -0.002(9) -0.001(10) -0.011(7)
C27A 0.08(3) 0.052(9) 0.085(11) -0.004(7) 0.002(10) -0.014(14)
C28A 0.075(12) 0.055(9) 0.069(11) -0.004(7) -0.001(9) 0.009(8)
C21B 0.045(6) 0.053(6) 0.043(10) 0.004(6) -0.006(6) -0.001(5)
C22B 0.057(7) 0.046(6) 0.065(7) -0.008(5) 0.000(5) -0.012(5)
C23B 0.072(9) 0.057(7) 0.044(14) 0.004(8) -0.004(8) 0.006(7)
C24B 0.065(10) 0.069(10) 0.063(11) -0.007(11) -0.006(12) 0.005(8)
C25B 0.051(9) 0.049(8) 0.053(7) 0.000(7) 0.000(8) -0.004(7)
C26B 0.047(7) 0.061(8) 0.049(9) -0.002(9) -0.001(10) -0.011(7)
C27B 0.08(3) 0.052(9) 0.085(11) -0.004(7) 0.002(10) -0.014(14)
C28B 0.075(12) 0.055(9) 0.069(11) -0.004(7) -0.001(9) 0.009(8)

loop_
_atom_type_symbol
_atom_type_description
_atom_type_scat_dispersion_real
_atom_type_scat_dispersion_imag
_atom_type_scat_source
C C 0.0181 0.0091 'International Tables Vol C Tables 4.2.6.8 and 6.1.1.4'
H H 0.0000 0.0000 'International Tables Vol C Tables 4.2.6.8 and 6.1.1.4'
O O 0.0492 0.0322 'International Tables Vol C Tables 4.2.6.8 and 6.1.1.4'
Yb Yb -7.2108 4.4329 'International Tables Vol C Tables 4.2.6.8 and 6.1.1.4'
K K 0.3868 1.0657 'International Tables Vol C Tables 4.2.6.8 and 6.1.1.4'

loop_
_geom_angle_atom_site_label_1
_geom_angle_atom_site_label_2
_geom_angle_atom_site_label_3
_geom_angle
_geom_angle_site_symmetry_1
_geom_angle_site_symmetry_3
O2A Yb1 O2A 112.2(13) 2 .
O2A Yb1 O1A 72.1(7) 2 .
O2A Yb1 O1A 72.9(7) . .
O2A Yb1 O1A 72.9(7) 2 2
O2A Yb1 O1A 72.1(7) . 2
O1A Yb1 O1A 114.7(13) . 2
O2A Yb1 Yb1 123.9(7) 2 7_565
O2A Yb1 Yb1 123.9(7) . 7_565
O1A Yb1 Yb1 122.7(7) . 7_565
O1A Yb1 Yb1 122.6(7) 2 7_565
O2A Yb1 Yb1 56.1(7) 2 7_566
O2A Yb1 Yb1 56.1(7) . 7_566
O1A Yb1 Yb1 57.3(7) . 7_566
O1A Yb1 Yb1 57.4(7) 2 7_566
Yb1 Yb1 Yb1 180.0 7_565 7_566
O2B K1 O2B 114(4) . 2
O2B K1 O1B 73(2) . 2
O2B K1 O1B 72.0(19) 2 2
O2B K1 O1B 72.0(19) . .
O2B K1 O1B 73(2) 2 .
O1B K1 O1B 113(4) 2 .
O2B K1 O1B 91.1(11) . 7_566
O2B K1 O1B 148(2) 2 7_566
O1B K1 O1B 99.4(11) 2 7_566
O1B K1 O1B 136.3(15) . 7_566
O2B K1 O1B 149(2) . 8_656
O2B K1 O1B 91.1(11) 2 8_656
O1B K1 O1B 136.3(15) 2 8_656
O1B K1 O1B 99.4(11) . 8_656
O1B K1 O1B 74(2) 7_566 8_656
O2B K1 O2B 98.8(12) . 7_566
O2B K1 O2B 136.4(16) 2 7_566
O1B K1 O2B 149(2) 2 7_566
O1B K1 O2B 92.1(11) . 7_566
O1B K1 O2B 49.9(13) 7_566 7_566
O1B K1 O2B 50.4(13) 8_656 7_566
O2B K1 O2B 136.4(16) . 8_656
O2B K1 O2B 98.8(12) 2 8_656
O1B K1 O2B 92.1(11) 2 8_656
O1B K1 O2B 149(2) . 8_656
O1B K1 O2B 50.4(13) 7_566 8_656
O1B K1 O2B 49.9(13) 8_656 8_656
O2B K1 O2B 73(2) 7_566 8_656
O2B K1 C10 58.3(12) . .
O2B K1 C10 87(2) 2 .
O1B K1 C10 112(3) 2 .
O1B K1 C10 16.2(5) . .
O1B K1 C10 123.4(9) 7_566 .
O1B K1 C10 106.8(7) 8_656 .
O2B K1 C10 86.1(6) 7_566 .
O2B K1 C10 156(2) 8_656 .
O2B K1 C10 87(2) . 2
O2B K1 C10 58.3(12) 2 2
O1B K1 C10 16.2(5) 2 2
O1B K1 C10 112(3) . 2
O1B K1 C10 106.8(7) 7_566 2
O1B K1 C10 123.4(9) 8_656 2
O2B K1 C10 156(2) 7_566 2
O2B K1 C10 86.1(6) 8_656 2
C10 K1 C10 117(3) . 2
O2B K1 C20 15.8(6) . .
O2B K1 C20 112(3) 2 .
O1B K1 C20 86(2) 2 .
O1B K1 C20 58.1(13) . .
O1B K1 C20 97.0(6) 7_566 .
O1B K1 C20 137.1(11) 8_656 .
O2B K1 C20 91.4(5) 7_566 .
O2B K1 C20 146.6(15) 8_656 .
C10 K1 C20 43.4(7) . .
C10 K1 C20 99(2) 2 .
O2B K1 C20 112(3) . 2
O2B K1 C20 15.8(6) 2 2
O1B K1 C20 58.1(13) 2 2
O1B K1 C20 86(2) . 2
O1B K1 C20 137.1(11) 7_566 2
O1B K1 C20 97.0(6) 8_656 2
O2B K1 C20 146.6(15) 7_566 2
O2B K1 C20 91.4(5) 8_656 2
C10 K1 C20 99(2) . 2
C10 K1 C20 43.4(7) 2 2
C20 K1 C20 115(3) . 2
C10 O1A Yb1 135.9(11) . .
C20 O2A Yb1 138.6(11) . .
C10 O1B K1 135.7(12) . .
C10 O1B K1 93.7(13) . 7_565
K1 O1B K1 86.7(10) . 7_565
C20 O2B K1 137.6(13) . .
C20 O2B K1 91.0(13) . 7_565
K1 O2B K1 86.5(11) . 7_565
C10 C1 C20 124.8(10) . .
C10 C1 H1 117.6 . .
C20 C1 H1 117.6 . .
O1B C10 C1 119.0(12) . .
C1 C10 O1A 119.0(12) . .
O1B C10 C11 112.2(12) . .
C1 C10 C11 121.5(10) . .
O1A C10 C11 113.9(11) . .
O1B C10 K1 28.1(8) . .
C1 C10 K1 91.4(7) . .
C11 C10 K1 131.2(13) . .
O1B C10 K1 63.7(14) . 7_565
C1 C10 K1 91.8(7) . 7_565
C11 C10 K1 137.0(11) . 7_565
K1 C10 K1 66.6(2) . 7_565
C16 C11 C12 119.2(11) . .
C16 C11 C10 123.6(10) . .
C12 C11 C10 117.1(11) . .
C13 C12 C11 121.8(13) . .
C13 C12 H12 119.1 . .
C11 C12 H12 119.1 . .
C12 C13 C14 118.2(12) . .
C12 C13 C17 120.1(13) . .
C14 C13 C17 121.7(12) . .
C15 C14 C13 120.4(11) . .
C15 C14 H14 119.8 . .
C13 C14 H14 119.8 . .
C14 C15 C16 121.1(12) . .
C14 C15 C18 121.5(11) . .
C16 C15 C18 117.5(11) . .
C15 C16 C11 119.3(11) . .
C15 C16 H16 120.4 . .
C11 C16 H16 120.4 . .
C13 C17 H17A 109.5 . .
C13 C17 H17B 109.5 . .
H17A C17 H17B 109.5 . .
C13 C17 H17C 109.5 . .
H17A C17 H17C 109.5 . .
H17B C17 H17C 109.5 . .
C15 C18 H18A 109.5 . .
C15 C18 H18B 109.5 . .
H18A C18 H18B 109.5 . .
C15 C18 H18C 109.5 . .
H18A C18 H18C 109.5 . .
H18B C18 H18C 109.5 . .
O2B C20 C1 116.8(13) . .
O2A C20 C1 118.2(12) . .
O2B C20 C21B 113.7(15) . .
C1 C20 C21B 125.1(13) . .
O2A C20 C21A 114.5(14) . .
C1 C20 C21A 124.4(13) . .
O2B C20 K1 26.7(9) . .
C1 C20 K1 90.2(7) . .
C21B C20 K1 136.2(13) . .
O2B C20 K1 65.8(14) . 7_565
C1 C20 K1 92.5(7) . 7_565
C21B C20 K1 127.6(14) . 7_565
K1 C20 K1 66.7(2) . 7_565
C22A C21A C26A 120.0 . .
C22A C21A C20 116.6(16) . .
C26A C21A C20 123.3(16) . .
C21A C22A C23A 120.0 . .
C21A C22A H22A 120.0 . .
C23A C22A H22A 120.0 . .
C24A C23A C22A 120.0 . .
C24A C23A C27A 112(4) . .
C22A C23A C27A 128(4) . .
C23A C24A C25A 120.0 . .
C23A C24A H24A 120.0 . .
C25A C24A H24A 120.0 . .
C24A C25A C26A 120.0 . .
C24A C25A C28A 120.3(13) . .
C26A C25A C28A 119.7(13) . .
C21A C26A C25A 120.0 . .
C21A C26A H26A 120.0 . .
C25A C26A H26A 120.0 . .
C23A C27A H27A 109.5 . .
C23A C27A H27B 109.5 . .
H27A C27A H27B 109.5 . .
C23A C27A H27C 109.5 . .
H27A C27A H27C 109.5 . .
H27B C27A H27C 109.5 . .
C25A C28A H28A 109.5 . .
C25A C28A H28B 109.5 . .
H28A C28A H28B 109.5 . .
C25A C28A H28C 109.5 . .
H28A C28A H28C 109.5 . .
H28B C28A H28C 109.5 . .
C22B C21B C26B 120.0 . .
C22B C21B C20 117.9(15) . .
C26B C21B C20 122.1(15) . .
C23B C22B C21B 120.0 . .
C23B C22B H22B 120.0 . .
C21B C22B H22B 120.0 . .
C22B C23B C24B 120.0 . .
C22B C23B C27B 112(4) . .
C24B C23B C27B 128(4) . .
C25B C24B C23B 120.0 . .
C25B C24B H24B 120.0 . .
C23B C24B H24B 120.0 . .
C26B C25B C24B 120.0 . .
C26B C25B C28B 120.8(13) . .
C24B C25B C28B 119.2(13) . .
C25B C26B C21B 120.0 . .
C25B C26B H26B 120.0 . .
C21B C26B H26B 120.0 . .
C23B C27B H27D 109.5 . .
C23B C27B H27E 109.5 . .
H27D C27B H27E 109.5 . .
C23B C27B H27F 109.5 . .
H27D C27B H27F 109.5 . .
H27E C27B H27F 109.5 . .
C25B C28B H28D 109.5 . .
C25B C28B H28E 109.5 . .
H28D C28B H28E 109.5 . .
C25B C28B H28F 109.5 . .
H28D C28B H28F 109.5 . .
H28E C28B H28F 109.5 . .

loop_
_geom_bond_atom_site_label_1
_geom_bond_atom_site_label_2
_geom_bond_distance
_geom_bond_site_symmetry_2
Yb1 O2A 2.26(2) 2
Yb1 O2A 2.26(2) .
Yb1 O1A 2.26(2) .
Yb1 O1A 2.26(2) 2
Yb1 Yb1 3.7487(4) 7_565
Yb1 Yb1 3.7487(3) 7_566
K1 O2B 2.24(5) .
K1 O2B 2.24(5) 2
K1 O1B 2.26(5) 2
K1 O1B 2.26(5) .
K1 O1B 3.12(8) 7_566
K1 O1B 3.12(8) 8_656
K1 O2B 3.15(7) 7_566
K1 O2B 3.15(7) 8_656
K1 C10 3.35(5) .
K1 C10 3.35(5) 2
K1 C20 3.37(5) .
K1 C20 3.37(5) 2
O1A C10 1.44(2) .
O2A C20 1.379(19) .
O1B C10 1.338(19) .
O1B K1 3.12(8) 7_565
O2B C20 1.36(2) .
O2B K1 3.15(8) 7_565
C1 C10 1.388(15) .
C1 C20 1.414(17) .
C1 H1 0.9500 .
C10 C11 1.486(16) .
C10 K1 3.48(5) 7_565
C11 C16 1.391(16) .
C11 C12 1.401(16) .
C12 C13 1.381(16) .
C12 H12 0.9500 .
C13 C14 1.399(18) .
C13 C17 1.521(17) .
C14 C15 1.386(17) .
C14 H14 0.9500 .
C15 C16 1.386(15) .
C15 C18 1.541(17) .
C16 H16 0.9500 .
C17 H17A 0.9800 .
C17 H17B 0.9800 .
C17 H17C 0.9800 .
C18 H18A 0.9800 .
C18 H18B 0.9800 .
C18 H18C 0.9800 .
C20 C21B 1.484(16) .
C20 C21A 1.484(16) .
C20 K1 3.45(5) 7_565
C21A C22A 1.374(10) .
C21A C26A 1.375(10) .
C22A C23A 1.375(10) .
C22A H22A 0.9500 .
C23A C24A 1.375(10) .
C23A C27A 1.531(19) .
C24A C25A 1.375(10) .
C24A H24A 0.9500 .
C25A C26A 1.375(10) .
C25A C28A 1.465(18) .
C26A H26A 0.9500 .
C27A H27A 0.9800 .
C27A H27B 0.9800 .
C27A H27C 0.9800 .
C28A H28A 0.9800 .
C28A H28B 0.9800 .
C28A H28C 0.9800 .
C21B C22B 1.393(10) .
C21B C26B 1.393(10) .
C22B C23B 1.393(10) .
C22B H22B 0.9500 .
C23B C24B 1.393(10) .
C23B C27B 1.531(19) .
C24B C25B 1.393(10) .
C24B H24B 0.9500 .
C25B C26B 1.393(10) .
C25B C28B 1.466(18) .
C26B H26B 0.9500 .
C27B H27D 0.9800 .
C27B H27E 0.9800 .
C27B H27F 0.9800 .
C28B H28D 0.9800 .
C28B H28E 0.9800 .
C28B H28F 0.9800 .

loop_
_geom_torsion_atom_site_label_1
_geom_torsion_atom_site_label_2
_geom_torsion_atom_site_label_3
_geom_torsion_atom_site_label_4
_geom_torsion
_geom_torsion_site_symmetry_1
_geom_torsion_site_symmetry_4
K1 O1B C10 C1 -13(4) . .
K1 O1B C10 C1 76.5(16) 7_565 .
K1 O1B C10 C11 138(3) . .
K1 O1B C10 C11 -132.8(13) 7_565 .
K1 O1B C10 K1 89(3) 7_565 .
K1 O1B C10 K1 -89(3) . 7_565
C20 C1 C10 O1B -29(2) . .
C20 C1 C10 O1A 31(2) . .
C20 C1 C10 C11 -176.6(13) . .
C20 C1 C10 K1 -34.6(19) . .
C20 C1 C10 K1 32.0(18) . 7_565
Yb1 O1A C10 C1 0(3) . .
Yb1 O1A C10 C11 -154.3(15) . .
O1B C10 C11 C16 -161.4(14) . .
C1 C10 C11 C16 -12(2) . .
O1A C10 C11 C16 141.8(14) . .
K1 C10 C11 C16 -136.7(17) . .
K1 C10 C11 C16 123.9(19) 7_565 .
O1B C10 C11 C12 16(2) . .
C1 C10 C11 C12 165.5(12) . .
O1A C10 C11 C12 -41.2(19) . .
K1 C10 C11 C12 40(2) . .
K1 C10 C11 C12 -59(2) 7_565 .
C16 C11 C12 C13 -0.4(19) . .
C10 C11 C12 C13 -177.7(12) . .
C11 C12 C13 C14 -1(2) . .
C11 C12 C13 C17 178.3(14) . .
C12 C13 C14 C15 2(2) . .
C17 C13 C14 C15 -177.5(14) . .
C13 C14 C15 C16 -1(2) . .
C13 C14 C15 C18 178.8(13) . .
C14 C15 C16 C11 -0.4(19) . .
C18 C15 C16 C11 179.7(12) . .
C12 C11 C16 C15 1.1(19) . .
C10 C11 C16 C15 178.2(12) . .
K1 O2B C20 C1 6(4) . .
K1 O2B C20 C1 -80.0(14) 7_565 .
K1 O2B C20 C21B -152(3) . .
K1 O2B C20 C21B 122.2(15) 7_565 .
K1 O2B C20 K1 -86(3) 7_565 .
K1 O2B C20 K1 86(3) . 7_565
Yb1 O2A C20 C1 -8(3) . .
Yb1 O2A C20 C21A 153.7(17) . .
C10 C1 C20 O2B 32(2) . .
C10 C1 C20 O2A -28(2) . .
C10 C1 C20 C21B -173.4(16) . .
C10 C1 C20 C21A 172.2(16) . .
C10 C1 C20 K1 34.4(19) . .
C10 C1 C20 K1 -32.3(18) . 7_565
O2A C20 C21A C22A 21.1(18) . .
C1 C20 C21A C22A -178.7(11) . .
O2A C20 C21A C26A -160.3(13) . .
C1 C20 C21A C26A 0(2) . .
C26A C21A C22A C23A 0.0 . .
C20 C21A C22A C23A 178.7(16) . .
C21A C22A C23A C24A 0.0 . .
C21A C22A C23A C27A 180.0(3) . .
C22A C23A C24A C25A 0.0 . .
C27A C23A C24A C25A -180.0(3) . .
C23A C24A C25A C26A 0.0 . .
C23A C24A C25A C28A 180.0(3) . .
C22A C21A C26A C25A 0.0 . .
C20 C21A C26A C25A -178.6(17) . .
C24A C25A C26A C21A 0.0 . .
C28A C25A C26A C21A -180.0(3) . .
O2B C20 C21B C22B -13.3(18) . .
C1 C20 C21B C22B -168.9(12) . .
K1 C20 C21B C22B -31(2) . .
K1 C20 C21B C22B 63.6(18) 7_565 .
O2B C20 C21B C26B 168.1(13) . .
C1 C20 C21B C26B 12(2) . .
K1 C20 C21B C26B 150.3(19) . .
K1 C20 C21B C26B -115.0(17) 7_565 .
C26B C21B C22B C23B 0.0 . .
C20 C21B C22B C23B -178.7(16) . .
C21B C22B C23B C24B 0.0 . .
C21B C22B C23B C27B 180.0(2) . .
C22B C23B C24B C25B 0.0 . .
C27B C23B C24B C25B -180.0(3) . .
C23B C24B C25B C26B 0.0 . .
C23B C24B C25B C28B -180.0(3) . .
C24B C25B C26B C21B 0.0 . .
C28B C25B C26B C21B 180.0(3) . .
C22B C21B C26B C25B 0.0 . .
C20 C21B C26B C25B 178.6(17) . .
